data_1549661
loop_
_publ_author_name
'Mondieig, D.'
'N\'egrier, Ph.'
'L\'eger, J. M.'
'Massip, S.'
'Benali, B.'
'Jermoumi, C.'
'Lakhrissi, B.'

_publ_section_title
;
 Crystal Structure of
 2-S-(1&#x2032;-Deoxy-2&#x2032;,3&#x2032;:4&#x2032;,5&#x2032;-di-O-isopropylidene-D,L-xylit-1&#x2032;-ylthio)-3-methylquinoxaline
;
_journal_name_full 'X-ray Structure Analysis Online'
_journal_page_first 1
_journal_paper_doi 10.2116/xraystruct.26.1
_journal_volume 26
_journal_year 2010
_chemical_formula_sum 'C20 H26 N2 O4 S'
_chemical_formula_weight 390.49
_chemical_name_systematic
; 
? 
;
_space_group_IT_number 33
_symmetry_cell_setting orthorhombic
_symmetry_space_group_name_Hall 'P 2c -2n'
_symmetry_space_group_name_H-M 'P n a 21'
_atom_sites_solution_hydrogens geom
_atom_sites_solution_primary direct
_atom_sites_solution_secondary difmap
_audit_creation_method SHELXL-97
_cell_angle_alpha 90.00
_cell_angle_beta 90.00
_cell_angle_gamma 90.00
_cell_formula_units_Z 8
_cell_length_a 14.590(3)
_cell_length_b 9.6772(19)
_cell_length_c 28.074(5)
_cell_measurement_reflns_used 5904
_cell_measurement_temperature 293(2)
_cell_measurement_theta_max 71.88
_cell_measurement_theta_min 6.58
_cell_volume 3963.8(13)
_computing_structure_refinement 'SHELXL-97 (Sheldrick, 1997)'
_computing_structure_solution 'SHELXS-97 (Sheldrick, 1990)'
_diffrn_ambient_temperature 293(2)
_diffrn_measured_fraction_theta_full 0.99
_diffrn_measured_fraction_theta_max 0.99
_diffrn_radiation_monochromator graphite
_diffrn_radiation_source 'fine-focus sealed tube'
_diffrn_radiation_type CuK\a
_diffrn_radiation_wavelength 1.54180
_diffrn_reflns_av_R_equivalents 0.0405
_diffrn_reflns_av_sigmaI/netI 0.0449
_diffrn_reflns_limit_h_max 17
_diffrn_reflns_limit_h_min -16
_diffrn_reflns_limit_k_max 11
_diffrn_reflns_limit_k_min -8
_diffrn_reflns_limit_l_max 29
_diffrn_reflns_limit_l_min -34
_diffrn_reflns_number 16023
_diffrn_reflns_theta_full 71.88
_diffrn_reflns_theta_max 71.88
_diffrn_reflns_theta_min 6.58
_exptl_absorpt_coefficient_mu 1.685
_exptl_absorpt_correction_T_max 0.7862
_exptl_absorpt_correction_T_min 0.7293
_exptl_absorpt_correction_type multi-scan
_exptl_absorpt_process_details '(ABSCOR; Higashi, 1995)'
_exptl_crystal_density_diffrn 1.309
_exptl_crystal_density_method 'not measured'
_exptl_crystal_F_000 1664
_exptl_crystal_size_max 0.20
_exptl_crystal_size_mid 0.15
_exptl_crystal_size_min 0.15
_refine_diff_density_max 0.491
_refine_diff_density_min -0.264
_refine_diff_density_rms 0.058
_refine_ls_abs_structure_details 'Flack H D (1983), Acta Cryst. A39, 876-881'
_refine_ls_abs_structure_Flack 0.49(2)
_refine_ls_extinction_method none
_refine_ls_goodness_of_fit_ref 1.023
_refine_ls_hydrogen_treatment constr
_refine_ls_matrix_type full
_refine_ls_number_parameters 497
_refine_ls_number_reflns 5904
_refine_ls_number_restraints 1
_refine_ls_restrained_S_all 1.023
_refine_ls_R_factor_all 0.0565
_refine_ls_R_factor_gt 0.0510
_refine_ls_shift/su_max 0.001
_refine_ls_shift/su_mean 0.000
_refine_ls_structure_factor_coef Fsqd
_refine_ls_weighting_details 'calc w=1/[\s^2^(Fo^2^)+(0.1119P)^2^+1.0843P] where P=(Fo^2^+2Fc^2^)/3'
_refine_ls_weighting_scheme calc
_refine_ls_wR_factor_gt 0.1514
_refine_ls_wR_factor_ref 0.1654
_reflns_number_gt 5083
_reflns_number_total 5904
_reflns_threshold_expression >2sigma(I)
_cod_data_source_file 26_1_1.cif
_cod_data_source_block js2
_cod_depositor_comments 'Fixing author names.'
_cod_original_sg_symbol_H-M Pna21
_cod_database_code 1549661

loop_
_symmetry_equiv_pos_as_xyz
'x, y, z'
'-x+1/2, y+1/2, z+1/2'
'x+1/2, -y+1/2, z'
'-x, -y, z+1/2'

loop_
_atom_site_label
_atom_site_type_symbol
_atom_site_fract_x
_atom_site_fract_y
_atom_site_fract_z
_atom_site_U_iso_or_equiv
_atom_site_adp_type
_atom_site_occupancy
_atom_site_symmetry_multiplicity
_atom_site_calc_flag
_atom_site_refinement_flags
_atom_site_disorder_assembly
_atom_site_disorder_group
C1 C 1.2736(3) -0.2923(5) 0.70757(16) 0.0529(11) Uani 1 1 d . . .
H1 H 1.2719 -0.3063 0.6748 0.063 Uiso 1 1 calc R . .
C2 C 1.2872(4) -0.4007(5) 0.73749(18) 0.0598(12) Uani 1 1 d . . .
H2 H 1.2950 -0.4888 0.7249 0.072 Uiso 1 1 calc R . .
C3 C 1.2895(3) -0.3822(5) 0.78658(18) 0.0577(12) Uani 1 1 d . . .
H3 H 1.2987 -0.4582 0.8063 0.069 Uiso 1 1 calc R . .
C4 C 1.2786(3) -0.2535(6) 0.80638(16) 0.0524(11) Uani 1 1 d . . .
H4 H 1.2803 -0.2420 0.8393 0.063 Uiso 1 1 calc R . .
C5 C 1.2650(3) -0.1397(5) 0.77617(15) 0.0457(10) Uani 1 1 d . . .
C6 C 1.2623(3) -0.1597(5) 0.72639(15) 0.0451(10) Uani 1 1 d . . .
N7 N 1.2473(2) -0.0501(4) 0.69657(11) 0.0430(8) Uani 1 1 d . . .
C8 C 1.2378(3) 0.0703(5) 0.71574(14) 0.0409(9) Uani 1 1 d . . .
C9 C 1.2428(3) 0.0942(5) 0.76677(14) 0.0446(9) Uani 1 1 d . . .
N10 N 1.2561(2) -0.0104(4) 0.79541(12) 0.0483(8) Uani 1 1 d . . .
C11 C 1.2378(3) 0.2366(5) 0.78717(18) 0.0546(11) Uani 1 1 d . . .
H11A H 1.2314 0.2310 0.8211 0.082 Uiso 1 1 calc R . .
H11B H 1.1860 0.2842 0.7740 0.082 Uiso 1 1 calc R . .
H11C H 1.2929 0.2861 0.7795 0.082 Uiso 1 1 calc R . .
S12 S 1.21667(7) 0.21625(12) 0.67926(4) 0.0507(3) Uani 1 1 d . . .
C13 C 1.2004(3) 0.1324(5) 0.62247(14) 0.0484(10) Uani 1 1 d . . .
H13A H 1.2072 0.2008 0.5975 0.058 Uiso 1 1 calc R . .
H13B H 1.2484 0.0641 0.6182 0.058 Uiso 1 1 calc R . .
C14 C 1.1082(3) 0.0618(4) 0.61668(14) 0.0427(9) Uani 1 1 d . . .
H14 H 1.0943 0.0046 0.6446 0.051 Uiso 1 1 calc R . .
O15 O 1.03941(19) 0.1664(3) 0.61033(10) 0.0487(7) Uani 1 1 d . . .
C16 C 0.9672(3) 0.1035(5) 0.58447(15) 0.0491(10) Uani 1 1 d . . .
O17 O 1.0103(2) 0.0037(4) 0.55403(10) 0.0549(8) Uani 1 1 d . . .
C18 C 1.1007(3) -0.0230(5) 0.57104(14) 0.0464(10) Uani 1 1 d . . .
H18 H 1.1447 0.0134 0.5478 0.056 Uiso 1 1 calc R . .
C19 C 0.9229(4) 0.2138(6) 0.5542(2) 0.0695(15) Uani 1 1 d . . .
H19A H 0.8953 0.2821 0.5745 0.104 Uiso 1 1 calc R . .
H19B H 0.8767 0.1727 0.5345 0.104 Uiso 1 1 calc R . .
H19C H 0.9685 0.2568 0.5345 0.104 Uiso 1 1 calc R . .
C20 C 0.9010(3) 0.0303(6) 0.6168(2) 0.0698(14) Uani 1 1 d . . .
H20A H 0.9325 -0.0416 0.6337 0.105 Uiso 1 1 calc R . .
H20B H 0.8525 -0.0094 0.5981 0.105 Uiso 1 1 calc R . .
H20C H 0.8757 0.0950 0.6391 0.105 Uiso 1 1 calc R . .
C21 C 1.1185(3) -0.1753(5) 0.57761(15) 0.0505(10) Uani 1 1 d . . .
H21 H 1.1832 -0.1897 0.5857 0.061 Uiso 1 1 calc R . .
C22 C 1.0935(3) -0.2647(6) 0.53448(16) 0.0585(12) Uani 1 1 d . . .
H22A H 1.0599 -0.2109 0.5111 0.070 Uiso 1 1 calc R . .
H22B H 1.1484 -0.3012 0.5195 0.070 Uiso 1 1 calc R . .
O23 O 1.0390(3) -0.3724(4) 0.55217(11) 0.0682(10) Uani 1 1 d . . .
C24 C 1.0391(3) -0.3686(5) 0.60277(15) 0.0533(11) Uani 1 1 d . . .
O25 O 1.0621(2) -0.2308(3) 0.61471(11) 0.0585(8) Uani 1 1 d . . .
C26 C 1.1080(4) -0.4702(6) 0.6221(2) 0.0840(18) Uani 1 1 d . . .
H26A H 1.1672 -0.4512 0.6086 0.126 Uiso 1 1 calc R . .
H26B H 1.0897 -0.5624 0.6138 0.126 Uiso 1 1 calc R . .
H26C H 1.1111 -0.4617 0.6561 0.126 Uiso 1 1 calc R . .
C27 C 0.9435(4) -0.3958(6) 0.6200(2) 0.0757(15) Uani 1 1 d . . .
H27A H 0.9401 -0.3779 0.6536 0.114 Uiso 1 1 calc R . .
H27B H 0.9277 -0.4905 0.6139 0.114 Uiso 1 1 calc R . .
H27C H 0.9015 -0.3364 0.6035 0.114 Uiso 1 1 calc R . .
C51 C 0.9924(3) 0.3043(5) 0.82694(16) 0.0531(11) Uani 1 1 d . . .
H51 H 0.9939 0.3172 0.8598 0.064 Uiso 1 1 calc R . .
C52 C 0.9791(3) 0.4146(5) 0.79811(18) 0.0576(12) Uani 1 1 d . . .
H52 H 0.9716 0.5023 0.8111 0.069 Uiso 1 1 calc R . .
C53 C 0.9767(4) 0.3958(5) 0.74809(17) 0.0587(12) Uani 1 1 d . . .
H53 H 0.9679 0.4714 0.7282 0.070 Uiso 1 1 calc R . .
C54 C 0.9873(3) 0.2665(5) 0.72895(17) 0.0533(11) Uani 1 1 d . . .
H54 H 0.9862 0.2550 0.6961 0.064 Uiso 1 1 calc R . .
C55 C 0.9996(3) 0.1520(5) 0.75837(14) 0.0432(9) Uani 1 1 d . . .
C56 C 1.0037(3) 0.1718(5) 0.80839(14) 0.0457(10) Uani 1 1 d . . .
N57 N 1.0175(2) 0.0625(4) 0.83800(12) 0.0443(8) Uani 1 1 d . . .
C58 C 1.0269(3) -0.0598(5) 0.81866(14) 0.0444(9) Uani 1 1 d . . .
C59 C 1.0220(3) -0.0813(5) 0.76785(15) 0.0452(9) Uani 1 1 d . . .
N60 N 1.0093(2) 0.0222(4) 0.73885(12) 0.0482(9) Uani 1 1 d . . .
C61 C 1.0273(4) -0.2234(5) 0.74701(18) 0.0563(12) Uani 1 1 d . . .
H61A H 1.0309 -0.2170 0.7129 0.084 Uiso 1 1 calc R . .
H61B H 0.9736 -0.2747 0.7558 0.084 Uiso 1 1 calc R . .
H61C H 1.0808 -0.2696 0.7590 0.084 Uiso 1 1 calc R . .
S62 S 1.04720(8) -0.20404(12) 0.85526(4) 0.0524(3) Uani 1 1 d . . .
C63 C 1.0626(3) -0.1183(5) 0.91223(14) 0.0469(10) Uani 1 1 d . . .
H63A H 1.0142 -0.0506 0.9163 0.056 Uiso 1 1 calc R . .
H63B H 1.0563 -0.1862 0.9374 0.056 Uiso 1 1 calc R . .
C64 C 1.1541(3) -0.0468(5) 0.91753(14) 0.0444(10) Uani 1 1 d . . .
H64 H 1.1695 0.0046 0.8886 0.053 Uiso 1 1 calc R . .
O65 O 1.2230(2) -0.1482(3) 0.92779(11) 0.0497(7) Uani 1 1 d . . .
C66 C 1.2925(3) -0.0788(5) 0.95427(15) 0.0500(11) Uani 1 1 d . . .
O67 O 1.2455(2) 0.0233(4) 0.98156(11) 0.0560(8) Uani 1 1 d . . .
C68 C 1.1575(3) 0.0479(4) 0.96132(13) 0.0439(9) Uani 1 1 d . . .
H68 H 1.1111 0.0157 0.9840 0.053 Uiso 1 1 calc R . .
C69 C 1.3345(4) -0.1828(6) 0.9877(2) 0.0784(17) Uani 1 1 d . . .
H69A H 1.3795 -0.1380 1.0073 0.118 Uiso 1 1 calc R . .
H69B H 1.3632 -0.2550 0.9696 0.118 Uiso 1 1 calc R . .
H69C H 1.2875 -0.2218 1.0076 0.118 Uiso 1 1 calc R . .
C70 C 1.3616(4) -0.0110(6) 0.92107(19) 0.0719(15) Uani 1 1 d . . .
H70A H 1.3298 0.0461 0.8985 0.108 Uiso 1 1 calc R . .
H70B H 1.3954 -0.0810 0.9045 0.108 Uiso 1 1 calc R . .
H70C H 1.4030 0.0450 0.9393 0.108 Uiso 1 1 calc R . .
C71 C 1.1402(3) 0.1980(5) 0.95174(15) 0.0517(11) Uani 1 1 d . . .
H71 H 1.0771 0.2094 0.9405 0.062 Uiso 1 1 calc R . .
C72 C 1.1553(4) 0.2912(6) 0.99554(19) 0.0684(15) Uani 1 1 d . . .
H72A H 1.1002 0.3431 1.0029 0.082 Uiso 1 1 calc R . .
H72B H 1.1723 0.2366 1.0231 0.082 Uiso 1 1 calc R . .
O73 O 1.2280(2) 0.3815(4) 0.98204(11) 0.0617(9) Uani 1 1 d . . .
C74 C 1.2285(3) 0.3872(5) 0.93147(17) 0.0538(11) Uani 1 1 d . . .
O75 O 1.2003(2) 0.2514(4) 0.91729(11) 0.0558(8) Uani 1 1 d . . .
C76 C 1.1617(4) 0.4936(6) 0.9128(2) 0.0777(16) Uani 1 1 d . . .
H76A H 1.1018 0.4753 0.9254 0.116 Uiso 1 1 calc R . .
H76B H 1.1598 0.4890 0.8787 0.116 Uiso 1 1 calc R . .
H76C H 1.1812 0.5841 0.9225 0.116 Uiso 1 1 calc R . .
C77 C 1.3249(4) 0.4112(6) 0.9151(2) 0.0758(15) Uani 1 1 d . . .
H77A H 1.3437 0.5028 0.9239 0.114 Uiso 1 1 calc R . .
H77B H 1.3279 0.4015 0.8811 0.114 Uiso 1 1 calc R . .
H77C H 1.3647 0.3448 0.9298 0.114 Uiso 1 1 calc R . .

loop_
_atom_site_aniso_label
_atom_site_aniso_U_11
_atom_site_aniso_U_22
_atom_site_aniso_U_33
_atom_site_aniso_U_23
_atom_site_aniso_U_13
_atom_site_aniso_U_12
C1 0.050(3) 0.055(3) 0.053(3) -0.004(2) -0.0006(18) 0.002(2)
C2 0.072(3) 0.041(3) 0.067(3) -0.003(2) 0.004(2) -0.001(2)
C3 0.064(3) 0.045(3) 0.064(3) 0.010(2) -0.005(2) 0.003(2)
C4 0.058(3) 0.056(3) 0.044(2) 0.004(2) -0.0047(17) 0.001(2)
C5 0.037(2) 0.051(3) 0.050(2) 0.003(2) -0.0010(15) 0.0002(18)
C6 0.037(2) 0.045(3) 0.054(2) 0.006(2) -0.0009(16) -0.0029(18)
N7 0.0411(19) 0.044(2) 0.0441(17) 0.0033(15) -0.0012(13) 0.0003(15)
C8 0.033(2) 0.042(3) 0.047(2) 0.0010(18) -0.0037(15) -0.0022(17)
C9 0.038(2) 0.048(3) 0.047(2) -0.0037(19) -0.0041(15) -0.0019(18)
N10 0.053(2) 0.047(2) 0.0449(17) -0.0010(17) -0.0011(14) -0.0044(16)
C11 0.065(3) 0.045(3) 0.053(3) -0.005(2) -0.003(2) -0.002(2)
S12 0.0560(6) 0.0447(7) 0.0515(6) 0.0047(5) -0.0100(4) -0.0066(5)
C13 0.046(2) 0.053(3) 0.046(2) 0.008(2) -0.0003(16) -0.0058(19)
C14 0.039(2) 0.046(3) 0.0427(19) 0.0010(17) 0.0001(15) -0.0024(17)
O15 0.0453(17) 0.0500(19) 0.0507(15) -0.0090(13) -0.0074(11) 0.0035(13)
C16 0.043(2) 0.053(3) 0.051(2) -0.0119(19) -0.0039(16) 0.007(2)
O17 0.0539(18) 0.057(2) 0.0539(16) -0.0196(15) -0.0120(13) 0.0119(15)
C18 0.049(2) 0.048(3) 0.0417(19) 0.0005(18) 0.0038(15) 0.0024(19)
C19 0.062(3) 0.069(4) 0.077(3) -0.012(3) -0.024(2) 0.017(3)
C20 0.042(3) 0.085(4) 0.083(3) -0.010(3) 0.006(2) -0.001(2)
C21 0.046(2) 0.052(3) 0.053(2) -0.006(2) 0.0035(17) 0.0045(19)
C22 0.062(3) 0.059(3) 0.055(3) -0.010(2) 0.017(2) -0.005(2)
O23 0.079(2) 0.071(3) 0.0549(19) -0.0103(18) 0.0037(16) -0.0197(19)
C24 0.057(3) 0.053(3) 0.051(2) 0.000(2) -0.0031(18) -0.005(2)
O25 0.090(2) 0.0373(19) 0.0478(17) -0.0027(13) 0.0079(16) -0.0016(16)
C26 0.088(4) 0.055(4) 0.108(4) 0.003(3) -0.026(3) 0.013(3)
C27 0.075(4) 0.076(4) 0.076(3) -0.001(3) 0.011(3) -0.012(3)
C51 0.060(3) 0.049(3) 0.050(2) -0.002(2) -0.0010(19) 0.007(2)
C52 0.064(3) 0.045(3) 0.063(3) -0.007(2) -0.001(2) 0.008(2)
C53 0.066(3) 0.050(3) 0.061(3) 0.005(2) -0.002(2) 0.003(2)
C54 0.062(3) 0.052(3) 0.046(2) 0.002(2) -0.0002(19) 0.003(2)
C55 0.042(2) 0.042(3) 0.045(2) 0.0008(18) 0.0012(15) -0.0017(17)
C56 0.038(2) 0.051(3) 0.049(2) 0.002(2) -0.0023(16) 0.0010(17)
N57 0.0452(19) 0.041(2) 0.0466(17) 0.0002(15) -0.0019(13) -0.0001(16)
C58 0.041(2) 0.045(3) 0.048(2) 0.0002(19) -0.0024(16) -0.0059(18)
C59 0.043(2) 0.040(3) 0.053(2) -0.0014(19) -0.0011(16) -0.0044(19)
N60 0.051(2) 0.047(2) 0.0466(18) -0.0003(16) -0.0018(14) -0.0051(16)
C61 0.057(3) 0.048(3) 0.063(3) -0.010(2) -0.004(2) -0.005(2)
S62 0.0593(7) 0.0402(7) 0.0578(6) 0.0041(5) -0.0122(5) -0.0055(5)
C63 0.047(2) 0.046(3) 0.048(2) 0.0078(19) -0.0042(16) -0.0082(19)
C64 0.046(2) 0.043(3) 0.043(2) 0.0062(18) -0.0032(15) -0.0022(18)
O65 0.0489(17) 0.0429(19) 0.0573(16) -0.0022(14) -0.0073(12) 0.0008(13)
C66 0.041(2) 0.056(3) 0.053(2) -0.006(2) -0.0074(16) -0.0014(19)
O67 0.0567(19) 0.059(2) 0.0525(16) -0.0093(15) -0.0124(13) 0.0061(15)
C68 0.042(2) 0.048(3) 0.0418(19) 0.0009(18) 0.0017(15) -0.0012(17)
C69 0.076(4) 0.079(4) 0.080(3) 0.002(3) -0.022(3) 0.019(3)
C70 0.058(3) 0.082(4) 0.076(3) -0.008(3) 0.009(2) -0.015(3)
C71 0.055(3) 0.047(3) 0.052(2) 0.0006(19) 0.0076(18) 0.0071(19)
C72 0.070(3) 0.070(4) 0.066(3) -0.017(3) 0.019(2) -0.001(3)
O73 0.063(2) 0.062(2) 0.0602(19) -0.0108(16) 0.0023(14) -0.0067(16)
C74 0.050(3) 0.044(3) 0.067(3) 0.000(2) -0.0047(19) -0.004(2)
O75 0.077(2) 0.0400(18) 0.0500(17) -0.0010(13) 0.0122(14) -0.0070(16)
C76 0.071(4) 0.049(3) 0.112(5) 0.009(3) -0.015(3) 0.001(3)
C77 0.067(4) 0.081(4) 0.079(3) 0.011(3) 0.006(2) -0.011(3)

loop_
_atom_type_symbol
_atom_type_description
_atom_type_scat_dispersion_real
_atom_type_scat_dispersion_imag
_atom_type_scat_source
C C 0.0181 0.0091 'International Tables Vol C Tables 4.2.6.8 and 6.1.1.4'
H H 0.0000 0.0000 'International Tables Vol C Tables 4.2.6.8 and 6.1.1.4'
N N 0.0311 0.0180 'International Tables Vol C Tables 4.2.6.8 and 6.1.1.4'
O O 0.0492 0.0322 'International Tables Vol C Tables 4.2.6.8 and 6.1.1.4'
S S 0.3331 0.5567 'International Tables Vol C Tables 4.2.6.8 and 6.1.1.4'

loop_
_geom_angle_atom_site_label_1
_geom_angle_atom_site_label_2
_geom_angle_atom_site_label_3
_geom_angle
_geom_angle_site_symmetry_1
_geom_angle_site_symmetry_3
C2 C1 C6 119.5(4) . .
C1 C2 C3 121.2(5) . .
C4 C3 C2 121.0(5) . .
C3 C4 C5 118.9(4) . .
N10 C5 C4 119.5(4) . .
N10 C5 C6 120.9(4) . .
C4 C5 C6 119.6(5) . .
N7 C6 C1 119.9(4) . .
N7 C6 C5 120.2(4) . .
C1 C6 C5 119.8(4) . .
C8 N7 C6 117.5(3) . .
N7 C8 C9 123.3(4) . .
N7 C8 S12 119.8(3) . .
C9 C8 S12 116.9(3) . .
N10 C9 C8 119.4(4) . .
N10 C9 C11 119.1(4) . .
C8 C9 C11 121.5(4) . .
C9 N10 C5 118.6(4) . .
C8 S12 C13 100.1(2) . .
C14 C13 S12 114.4(3) . .
O15 C14 C13 108.4(3) . .
O15 C14 C18 103.0(3) . .
C13 C14 C18 113.3(3) . .
C16 O15 C14 106.3(3) . .
O15 C16 O17 105.6(3) . .
O15 C16 C20 111.8(4) . .
O17 C16 C20 108.9(4) . .
O15 C16 C19 107.7(4) . .
O17 C16 C19 109.2(4) . .
C20 C16 C19 113.4(4) . .
C18 O17 C16 109.1(3) . .
O17 C18 C21 112.1(4) . .
O17 C18 C14 104.5(3) . .
C21 C18 C14 114.3(3) . .
O25 C21 C18 110.8(3) . .
O25 C21 C22 103.1(4) . .
C18 C21 C22 114.5(4) . .
O23 C22 C21 105.9(4) . .
C22 O23 C24 109.5(4) . .
O25 C24 O23 105.1(4) . .
O25 C24 C27 108.0(4) . .
O23 C24 C27 108.4(4) . .
O25 C24 C26 111.8(4) . .
O23 C24 C26 110.1(5) . .
C27 C24 C26 113.0(5) . .
C24 O25 C21 108.5(3) . .
C52 C51 C56 121.3(4) . .
C51 C52 C53 119.7(5) . .
C54 C53 C52 120.2(5) . .
C53 C54 C55 120.5(4) . .
N60 C55 C54 120.1(4) . .
N60 C55 C56 120.8(4) . .
C54 C55 C56 119.0(4) . .
N57 C56 C51 120.3(4) . .
N57 C56 C55 120.4(4) . .
C51 C56 C55 119.3(4) . .
C58 N57 C56 117.7(4) . .
N57 C58 C59 122.4(4) . .
N57 C58 S62 119.5(3) . .
C59 C58 S62 118.1(4) . .
N60 C59 C58 120.9(4) . .
N60 C59 C61 118.0(4) . .
C58 C59 C61 121.1(4) . .
C59 N60 C55 117.8(4) . .
C58 S62 C63 100.0(2) . .
C64 C63 S62 113.9(3) . .
O65 C64 C63 109.0(3) . .
O65 C64 C68 103.0(3) . .
C63 C64 C68 112.4(3) . .
C66 O65 C64 106.3(3) . .
O65 C66 O67 105.3(3) . .
O65 C66 C69 107.4(4) . .
O67 C66 C69 108.9(4) . .
O65 C66 C70 110.8(4) . .
O67 C66 C70 110.4(4) . .
C69 C66 C70 113.6(4) . .
C68 O67 C66 109.6(3) . .
O67 C68 C71 112.7(4) . .
O67 C68 C64 104.4(3) . .
C71 C68 C64 115.5(3) . .
O75 C71 C68 112.1(4) . .
O75 C71 C72 104.2(4) . .
C68 C71 C72 113.6(4) . .
O73 C72 C71 104.6(4) . .
C74 O73 C72 107.0(4) . .
O73 C74 O75 104.0(4) . .
O73 C74 C77 108.4(4) . .
O75 C74 C77 109.1(4) . .
O73 C74 C76 111.7(4) . .
O75 C74 C76 110.1(4) . .
C77 C74 C76 113.2(5) . .
C71 O75 C74 109.0(3) . .

loop_
_geom_bond_atom_site_label_1
_geom_bond_atom_site_label_2
_geom_bond_distance
_geom_bond_site_symmetry_2
C1 C2 1.358(7) .
C1 C6 1.397(7) .
C2 C3 1.390(7) .
C3 C4 1.373(7) .
C4 C5 1.405(7) .
C5 N10 1.369(6) .
C5 C6 1.412(6) .
C6 N7 1.369(5) .
N7 C8 1.291(5) .
C8 C9 1.453(5) .
C8 S12 1.772(4) .
C9 N10 1.307(5) .
C9 C11 1.494(7) .
S12 C13 1.804(4) .
C13 C14 1.518(5) .
C14 O15 1.436(5) .
C14 C18 1.525(6) .
O15 C16 1.416(5) .
C16 O17 1.435(5) .
C16 C20 1.503(7) .
C16 C19 1.509(7) .
O17 C18 1.426(5) .
C18 C21 1.509(6) .
C21 O25 1.432(5) .
C21 C22 1.532(6) .
C22 O23 1.402(6) .
O23 C24 1.421(5) .
C24 O25 1.416(6) .
C24 C27 1.499(7) .
C24 C26 1.507(7) .
C51 C52 1.353(7) .
C51 C56 1.394(6) .
C52 C53 1.417(7) .
C53 C54 1.370(7) .
C54 C55 1.393(6) .
C55 N60 1.377(6) .
C55 C56 1.419(5) .
C56 N57 1.360(5) .
N57 C58 1.309(6) .
C58 C59 1.443(6) .
C58 S62 1.759(5) .
C59 N60 1.304(6) .
C59 C61 1.496(6) .
S62 C63 1.816(4) .
C63 C64 1.511(6) .
C64 O65 1.434(5) .
C64 C68 1.534(6) .
O65 C66 1.426(5) .
C66 O67 1.426(5) .
C66 C69 1.507(7) .
C66 C70 1.522(7) .
O67 C68 1.424(5) .
C68 C71 1.499(6) .
C71 O75 1.403(5) .
C71 C72 1.540(6) .
C72 O73 1.426(6) .
O73 C74 1.421(6) .
C74 O75 1.433(6) .
C74 C77 1.498(7) .
C74 C76 1.511(7) .

loop_
_geom_torsion_atom_site_label_1
_geom_torsion_atom_site_label_2
_geom_torsion_atom_site_label_3
_geom_torsion_atom_site_label_4
_geom_torsion
_geom_torsion_site_symmetry_1
_geom_torsion_site_symmetry_2
_geom_torsion_site_symmetry_3
_geom_torsion_site_symmetry_4
C6 C1 C2 C3 0.3(7) . . . .
C1 C2 C3 C4 -0.3(8) . . . .
C2 C3 C4 C5 0.0(7) . . . .
C3 C4 C5 N10 -178.5(4) . . . .
C3 C4 C5 C6 0.3(6) . . . .
C2 C1 C6 N7 -179.1(4) . . . .
C2 C1 C6 C5 0.0(6) . . . .
N10 C5 C6 N7 -2.4(6) . . . .
C4 C5 C6 N7 178.8(4) . . . .
N10 C5 C6 C1 178.5(4) . . . .
C4 C5 C6 C1 -0.3(6) . . . .
C1 C6 N7 C8 -179.6(4) . . . .
C5 C6 N7 C8 1.3(5) . . . .
C6 N7 C8 C9 0.3(5) . . . .
C6 N7 C8 S12 -179.1(3) . . . .
N7 C8 C9 N10 -1.1(6) . . . .
S12 C8 C9 N10 178.4(3) . . . .
N7 C8 C9 C11 175.7(4) . . . .
S12 C8 C9 C11 -4.8(5) . . . .
C8 C9 N10 C5 0.0(6) . . . .
C11 C9 N10 C5 -176.9(4) . . . .
C4 C5 N10 C9 -179.6(4) . . . .
C6 C5 N10 C9 1.6(6) . . . .
N7 C8 S12 C13 7.4(4) . . . .
C9 C8 S12 C13 -172.1(3) . . . .
C8 S12 C13 C14 76.1(3) . . . .
S12 C13 C14 O15 73.5(4) . . . .
S12 C13 C14 C18 -172.9(3) . . . .
C13 C14 O15 C16 154.0(3) . . . .
C18 C14 O15 C16 33.7(4) . . . .
C14 O15 C16 O17 -32.2(4) . . . .
C14 O15 C16 C20 86.0(4) . . . .
C14 O15 C16 C19 -148.8(4) . . . .
O15 C16 O17 C18 17.2(5) . . . .
C20 C16 O17 C18 -103.0(4) . . . .
C19 C16 O17 C18 132.7(4) . . . .
C16 O17 C18 C21 127.9(4) . . . .
C16 O17 C18 C14 3.6(5) . . . .
O15 C14 C18 O17 -22.6(4) . . . .
C13 C14 C18 O17 -139.4(4) . . . .
O15 C14 C18 C21 -145.5(4) . . . .
C13 C14 C18 C21 97.7(5) . . . .
O17 C18 C21 O25 -65.8(4) . . . .
C14 C18 C21 O25 52.8(5) . . . .
O17 C18 C21 C22 50.3(5) . . . .
C14 C18 C21 C22 168.9(3) . . . .
O25 C21 C22 O23 -9.1(5) . . . .
C18 C21 C22 O23 -129.6(4) . . . .
C21 C22 O23 C24 -8.3(5) . . . .
C22 O23 C24 O25 22.9(5) . . . .
C22 O23 C24 C27 138.2(5) . . . .
C22 O23 C24 C26 -97.7(5) . . . .
O23 C24 O25 C21 -29.2(5) . . . .
C27 C24 O25 C21 -144.8(4) . . . .
C26 C24 O25 C21 90.3(5) . . . .
C18 C21 O25 C24 146.4(4) . . . .
C22 C21 O25 C24 23.5(5) . . . .
C56 C51 C52 C53 0.0(7) . . . .
C51 C52 C53 C54 0.3(8) . . . .
C52 C53 C54 C55 0.7(8) . . . .
C53 C54 C55 N60 179.4(4) . . . .
C53 C54 C55 C56 -1.9(7) . . . .
C52 C51 C56 N57 179.6(4) . . . .
C52 C51 C56 C55 -1.2(7) . . . .
N60 C55 C56 N57 0.0(6) . . . .
C54 C55 C56 N57 -178.7(4) . . . .
N60 C55 C56 C51 -179.2(4) . . . .
C54 C55 C56 C51 2.1(6) . . . .
C51 C56 N57 C58 179.4(4) . . . .
C55 C56 N57 C58 0.2(6) . . . .
C56 N57 C58 C59 -0.7(6) . . . .
C56 N57 C58 S62 178.7(3) . . . .
N57 C58 C59 N60 1.0(6) . . . .
S62 C58 C59 N60 -178.4(3) . . . .
N57 C58 C59 C61 -176.2(4) . . . .
S62 C58 C59 C61 4.4(6) . . . .
C58 C59 N60 C55 -0.7(6) . . . .
C61 C59 N60 C55 176.6(4) . . . .
C54 C55 N60 C59 178.9(4) . . . .
C56 C55 N60 C59 0.2(6) . . . .
N57 C58 S62 C63 -7.0(4) . . . .
C59 C58 S62 C63 172.4(3) . . . .
C58 S62 C63 C64 -75.4(3) . . . .
S62 C63 C64 O65 -77.9(4) . . . .
S62 C63 C64 C68 168.5(3) . . . .
C63 C64 O65 C66 -152.4(3) . . . .
C68 C64 O65 C66 -32.8(4) . . . .
C64 O65 C66 O67 32.8(4) . . . .
C64 O65 C66 C69 148.8(4) . . . .
C64 O65 C66 C70 -86.6(4) . . . .
O65 C66 O67 C68 -19.0(4) . . . .
C69 C66 O67 C68 -133.9(4) . . . .
C70 C66 O67 C68 100.7(4) . . . .
C66 O67 C68 C71 -127.3(4) . . . .
C66 O67 C68 C64 -1.3(4) . . . .
O65 C64 C68 O67 20.7(4) . . . .
C63 C64 C68 O67 137.9(4) . . . .
O65 C64 C68 C71 145.0(4) . . . .
C63 C64 C68 C71 -97.8(4) . . . .
O67 C68 C71 O75 64.3(5) . . . .
C64 C68 C71 O75 -55.5(5) . . . .
O67 C68 C71 C72 -53.5(5) . . . .
C64 C68 C71 C72 -173.3(4) . . . .
O75 C71 C72 O73 -4.3(5) . . . .
C68 C71 C72 O73 118.0(4) . . . .
C71 C72 O73 C74 23.5(5) . . . .
C72 O73 C74 O75 -33.7(5) . . . .
C72 O73 C74 C77 -149.7(4) . . . .
C72 O73 C74 C76 85.0(5) . . . .
C68 C71 O75 C74 -139.7(4) . . . .
C72 C71 O75 C74 -16.5(5) . . . .
O73 C74 O75 C71 31.3(5) . . . .
C77 C74 O75 C71 146.9(4) . . . .
C76 C74 O75 C71 -88.4(5) . . . .
